data_2004812
loop_
_publ_author_name
'Heath, G. A.'
'Hockless, D. C. R.'
'Yeomans, B. D.'

_publ_section_title
;
 Two `Ruthenium-Blue' Precursors:
 Tri-\m-chloro-hexakis(dimethylphenylarsine)diruthenium(II)
 Trifluoromethanesulfonate and
 Tri-\m-bromo-hexakis(trimethylarsine)diruthenium(II)
 Trifluoromethanesulfonate
;
_journal_issue 4
_journal_name_full 'Acta Crystallographica Section C'
_journal_page_first 854
_journal_page_last 858
_journal_paper_doi 10.1107/S0108270195012534
_journal_volume 52
_journal_year 1996
_chemical_formula_iupac '[Ru2 Br3 (C3 H9 As1)6] C1 F3 S1 O3'
_chemical_formula_moiety 'C19 H54 As6 Br3 F3 O3 Ru2 S '
_chemical_formula_sum 'C19 H54 As6 Br3 F3 O3 Ru2 S'
_chemical_formula_weight 1311.07
_space_group_IT_number 14
_symmetry_cell_setting monoclinic
_symmetry_space_group_name_Hall '-P 2ybc'
_symmetry_space_group_name_H-M 'P 1 21/c 1'
_audit_creation_method 'from TEXRAY.INF file'
_cell_angle_alpha 90
_cell_angle_beta 91.14(2)
_cell_angle_gamma 90
_cell_formula_units_Z 4
_cell_length_a 10.670(4)
_cell_length_b 14.742(4)
_cell_length_c 26.253(3)
_cell_measurement_reflns_used 25
_cell_measurement_temperature 296.0(10)
_cell_measurement_theta_max 12.8
_cell_measurement_theta_min 11.1
_cell_volume 4129(2)
_computing_cell_refinement 'MSC/AFC Diffractometer Control Software'
_computing_data_collection
;
MSC/AFC Diffractometer Control Software
(Molecular Structure Corporation, 1989)
;
_computing_data_reduction 'TEXSAN (Molecular Structure Corporation, 1993)'
_computing_publication_material TEXSAN
_computing_structure_refinement TEXSAN
_computing_structure_solution 'PATTY in DIRDIF92 (Beurskens et al., 1992)'
_diffrn_ambient_temperature 296.0(10)
_diffrn_measurement_device 'Rigaku AFC6S'
_diffrn_measurement_method \w/2\q
_diffrn_radiation_monochromator graphite
_diffrn_radiation_source 'X-ray tube'
_diffrn_radiation_type MoK\a
_diffrn_radiation_wavelength 0.7107
_diffrn_reflns_av_R_equivalents 4.89
_diffrn_reflns_limit_h_max 11
_diffrn_reflns_limit_h_min 0
_diffrn_reflns_limit_k_max 17
_diffrn_reflns_limit_k_min 0
_diffrn_reflns_limit_l_max 31
_diffrn_reflns_limit_l_min -31
_diffrn_reflns_number 6176
_diffrn_reflns_theta_max 24.99
_diffrn_reflns_theta_min 1.50
_diffrn_standards_decay_% 0.51
_diffrn_standards_interval_count 150
_diffrn_standards_number 3
_exptl_absorpt_coefficient_mu 8.501
_exptl_absorpt_correction_T_max 1.00
_exptl_absorpt_correction_T_min 0.85
_exptl_absorpt_correction_type 'empirical using azimuthal \y-scan data (North, Phillips & Mathews, 1968)'
_exptl_absorpt_process_details psi-scan
_exptl_crystal_colour orange
_exptl_crystal_density_diffrn 2.109
_exptl_crystal_description block
_exptl_crystal_F_000 2504.00
_exptl_crystal_size_max 0.16
_exptl_crystal_size_mid 0.08
_exptl_crystal_size_min 0.08
_refine_diff_density_max 0.37
_refine_diff_density_min -0.26
_refine_ls_extinction_coef 7E-9(1)
_refine_ls_extinction_method 'Zachariasen type II, Gaussian isotropic'
_refine_ls_goodness_of_fit_obs 1.460
_refine_ls_hydrogen_treatment noref
_refine_ls_matrix_type full
_refine_ls_number_parameters 335
_refine_ls_number_reflns 2876
_refine_ls_number_restraints 0
_refine_ls_R_factor_obs 0.0340
_refine_ls_shift/esd_max 0.0010
_refine_ls_structure_factor_coef F
_refine_ls_weighting_details 'w = 4F~o~^2^/[\s^2^(F~o~^2^) + (0.002F~o~^2^)^2^]'
_refine_ls_weighting_scheme calc
_refine_ls_wR_factor_obs 0.0250
_reflns_number_observed 2876
_reflns_number_total 5749
_reflns_observed_criterion I>3\s(I)
_cod_data_source_file ta1055.cif
_cod_data_source_block 2
_cod_depositor_comments
;
The following automatic conversions were performed:

'_refine_ls_weighting_scheme' value '
w = 4F~o~^2^/[\s^2^(F~o~^2^) + (0.002F~o~^2^)^2^]' was changed to
'calc'. New tag '_refine_ls_weighting_details' was created. The value
of the new tag was set to 'w = 4F~o~^2^/[\s^2^(F~o~^2^) +
(0.002F~o~^2^)^2^]'.

Automatic conversion script
Id: cif_fix_values 3143 2015-03-26 13:38:13Z robertas 
;
_cod_original_cell_volume 4128.0(10)
_cod_original_sg_symbol_H-M 'P 21/c'
_cod_original_formula_sum 'C19 H54 As6 Br3 F3 O3 Ru2 S '
_cod_database_code 2004812

loop_
_symmetry_equiv_pos_as_xyz
'   +x,   +y,   +z'
'   -x,1/2+y,1/2-z'
'   -x,   -y,   -z'
'   +x,1/2-y,1/2+z'

loop_
_atom_site_aniso_label
_atom_site_aniso_U_11
_atom_site_aniso_U_22
_atom_site_aniso_U_33
_atom_site_aniso_U_12
_atom_site_aniso_U_13
_atom_site_aniso_U_23
Ru(1) 0.0377(7) 0.0317(7) 0.0248(6) 0.0008(6) 0.0030(5) 0.0012(6)
Ru(2) 0.0357(7) 0.0319(7) 0.0247(6) -0.0026(7) -0.0001(5) 0.0015(6)
Br(1) 0.0370(9) 0.0580(10) 0.0312(8) -0.0030(8) 0.0025(7) 0.0007(8)
Br(2) 0.0580(10) 0.0364(9) 0.0337(9) -0.0103(9) 0.0039(8) 0.0022(8)
Br(3) 0.0471(9) 0.0420(10) 0.0338(9) 0.0082(8) -0.0003(7) 0.0004(7)
As(1) 0.0600(10) 0.0500(10) 0.0322(10) 0.0149(9) 0.0009(8) 0.0065(8)
As(2) 0.0630(10) 0.0401(10) 0.0336(9) -0.0042(10) -0.0023(8) -0.0020(9)
As(3) 0.0490(10) 0.0630(10) 0.0460(10) -0.0049(10) 0.0161(8) 0.0025(9)
As(4) 0.0560(10) 0.0410(10) 0.0306(9) -0.0074(9) 0.0031(8) 0.0037(8)
As(5) 0.0520(10) 0.0420(10) 0.0357(10) 0.0062(9) 0.0039(8) -0.0038(8)
As(6) 0.0432(9) 0.0450(10) 0.0386(9) -0.0031(9) -0.0085(7) 0.0002(9)
S(1) 0.052(3) 0.123(5) 0.080(4) -0.013(4) 0.008(3) -0.025(4)
F(1) 0.170(10) 0.096(10) 0.140(10) -0.047(10) -0.014(9) 0.005(9)
F(2) 0.210(10) 0.150(10) 0.076(8) 0.060(10) 0.014(8) 0.017(9)
F(3) 0.094(9) 0.140(10) 0.140(10) 0.042(9) -0.006(8) -0.014(9)
O(1) 0.110(10) 0.130(10) 0.21(2) -0.060(10) 0.080(10) -0.090(10)
O(2) 0.150(10) 0.24(2) 0.053(9) 0.000(10) -0.028(8) 0.040(10)
O(3) 0.059(8) 0.130(10) 0.088(10) 0.006(8) 0.000(7) -0.014(8)
C(1) 0.060(10) 0.10(2) 0.09(2) 0.000(10) -0.010(10) 0.050(10)
C(11) 0.090(10) 0.11(2) 0.030(10) 0.060(10) -0.001(9) 0.030(10)
C(12) 0.060(10) 0.13(2) 0.12(2) 0.020(10) -0.020(10) 0.050(10)
C(13) 0.13(2) 0.050(10) 0.10(2) 0.050(10) -0.030(10) -0.010(10)
C(21) 0.090(10) 0.070(10) 0.050(10) 0.000(10) -0.003(9) 0.000(10)
C(22) 0.13(2) 0.080(10) 0.060(10) -0.050(10) 0.020(10) -0.010(10)
C(23) 0.14(2) 0.060(10) 0.080(10) 0.040(10) -0.020(10) -0.030(10)
C(31) 0.080(10) 0.080(10) 0.090(10) -0.010(10) 0.060(10) -0.010(10)
C(32) 0.090(10) 0.080(10) 0.060(10) -0.030(10) 0.031(10) 0.010(10)
C(33) 0.050(10) 0.15(2) 0.090(10) 0.000(10) 0.013(10) 0.010(10)
C(41) 0.070(10) 0.070(10) 0.060(10) -0.010(10) 0.018(9) 0.010(10)
C(42) 0.090(10) 0.050(10) 0.046(10) -0.020(10) 0.004(8) 0.005(9)
C(43) 0.070(10) 0.080(10) 0.060(10) 0.000(10) 0.001(9) -0.010(10)
C(51) 0.12(2) 0.13(2) 0.080(10) 0.080(10) -0.040(10) -0.050(10)
C(52) 0.080(10) 0.060(10) 0.060(10) 0.010(10) 0.026(9) -0.006(10)
C(53) 0.12(2) 0.050(10) 0.090(10) -0.010(10) 0.040(10) -0.020(10)
C(61) 0.060(10) 0.11(2) 0.070(10) -0.010(10) -0.016(10) 0.010(10)
C(62) 0.090(10) 0.050(10) 0.070(10) 0.020(10) -0.039(10) 0.002(10)
C(63) 0.060(10) 0.070(10) 0.050(10) -0.003(9) -0.019(8) -0.008(9)

loop_
_atom_site_label
_atom_site_fract_x
_atom_site_fract_y
_atom_site_fract_z
_atom_site_U_iso_or_equiv
_atom_site_thermal_displace_type
Ru(1) .68938(9) .68550(8) .36326(4) .0314(3) Uij
Ru(2) .69850(10) .68318(8) .23338(4) .0308(3) Uij
Br(1) .87600(10) .70410(10) .30229(5) .0419(5) Uij
Br(2) .62350(10) .56035(10) .29735(5) .0428(5) Uij
Br(3) .57950(10) .78909(10) .29548(5) .0409(5) Uij
As(1) .82040(10) .58770(10) .41310(6) .0471(5) Uij
As(2) .73590(10) .81810(10) .41170(5) .0456(5) Uij
As(3) .50520(10) .65260(10) .40855(6) .0524(6) Uij
As(4) .79300(10) .80250(10) .18715(5) .0424(5) Uij
As(5) .80440(10) .56670(10) .18851(6) .0433(5) Uij
As(6) .51380(10) .67890(10) .18076(5) .0424(5) Uij
S(1) .8431(5) .2805(4) .9442(2) .085(2) Uij
F(1) .9060(10) .4281(8) .9908(5) .136(6) Uij
F(2) .8440(10) .3274(9) 1.0383(4) .146(6) Uij
F(3) .7180(10) .4016(8) .9948(4) .125(5) Uij
O(1) .7470(10) .2205(9) .9515(6) .148(7) Uij
O(2) .8240(10) .3360(10) .8987(5) .148(7) Uij
O(3) .9650(10) .2486(9) .9497(4) .093(5) Uij
C(1) .825(2) .3600(10) .9918(8) .083(8) Uij
C(11) .7880(10) .5530(10) .4844(5) .080(7) Uij
C(12) .9930(10) .6230(10) .4226(7) .105(8) Uij
C(13) .845(2) .4690(10) .3850(7) .095(8) Uij
C(21) .7800(10) .8170(10) .4842(5) .073(6) Uij
C(22) .866(2) .8960(10) .3853(6) .091(7) Uij
C(23) .599(2) .9080(10) .4155(6) .095(7) Uij
C(31) .4860(10) .6840(10) .4798(6) .082(6) Uij
C(32) .4640(10) .5210(10) .4145(6) .075(6) Uij
C(33) .3500(10) .6930(10) .3774(6) .098(7) Uij
C(41) .9740(10) .8000(10) .1876(5) .066(6) Uij
C(42) .7620(10) .8220(10) .1143(5) .061(5) Uij
C(43) .7630(10) .9250(10) .2115(5) .068(6) Uij
C(51) .961(2) .5290(10) .2187(6) .113(8) Uij
C(52) .8540(10) .5800(10) .1190(6) .066(6) Uij
C(53) .722(2) .4530(10) .1842(6) .086(7) Uij
C(61) .3810(10) .6030(10) .2035(6) .078(7) Uij
C(62) .4250(10) .7924(10) .1731(5) .072(6) Uij
C(63) .5190(10) .6435(10) .1094(5) .059(6) Uij
H(11a) .8428 .5051 .4943 .0959 Uij
H(11b) .8026 .6039 .5060 .0959 Uij
H(11c) .7036 .5338 .4872 .0959 Uij
H(12a) .9971 .6822 .4372 .1254 Uij
H(12b) 1.0347 .5814 .4447 .1254 Uij
H(12c) 1.0334 .6239 .3906 .1254 Uij
H(13a) .8931 .4332 .4082 .1134 Uij
H(13b) .8874 .4738 .3537 .1134 Uij
H(13c) .7655 .4408 .3791 .1134 Uij
H(21a) .8050 .8760 .4946 .0874 Uij
H(21b) .7098 .7981 .5031 .0874 Uij
H(21c) .8476 .7758 .4901 .0874 Uij
H(22a) .8602 .9542 .4007 .1091 Uij
H(22b) .9454 .8703 .3928 .1091 Uij
H(22c) .8546 .9018 .3495 .1091 Uij
H(23a) .6311 .9642 .4282 .1142 Uij
H(23b) .5360 .8867 .4377 .1142 Uij
H(23c) .5629 .9177 .3825 .1142 Uij
H(31a) .5433 .6492 .5001 .0989 Uij
H(31b) .5019 .7464 .4846 .0989 Uij
H(31c) .4026 .6703 .4897 .0989 Uij
H(32a) .5330 .4896 .4298 .0905 Uij
H(32b) .3922 .5135 .4349 .0905 Uij
H(32c) .4475 .4964 .3815 .0905 Uij
H(33a) .3541 .7570 .3719 .1177 Uij
H(33b) .2827 .6798 .3991 .1177 Uij
H(33c) .3376 .6634 .3456 .1177 Uij
H(41a) 1.0055 .8123 .2210 .0796 Uij
H(41b) 1.0022 .7419 .1771 .0796 Uij
H(41c) 1.0044 .8448 .1648 .0796 Uij
H(42a) .8182 .8669 .1022 .0738 Uij
H(42c) .6779 .8429 .1090 .0738 Uij
H(42b) .7736 .7673 .0964 .0738 Uij
H(43b) .6789 .9418 .2033 .0819 Uij
H(43c) .8189 .9655 .1957 .0819 Uij
H(43a) .7756 .9267 .2474 .0819 Uij
H(51b) 1.0227 .5738 .2133 .1360 Uij
H(51c) .9864 .4733 .2036 .1360 Uij
H(51a) .9510 .5199 .2543 .1360 Uij
H(52a) .8975 .6351 .1150 .0797 Uij
H(52b) .9065 .5305 .1101 .0797 Uij
H(52c) .7811 .5795 .0973 .0797 Uij
H(53a) .6919 .4370 .2168 .1031 Uij
H(53b) .7789 .4084 .1730 .1031 Uij
H(53c) .6532 .4574 .1607 .1031 Uij
H(61a) .3683 .6129 .2387 .0939 Uij
H(61b) .4026 .5411 .1981 .0939 Uij
H(61c) .3063 .6167 .1848 .0939 Uij
H(62a) .4145 .8191 .2056 .0864 Uij
H(62b) .4722 .8322 .1524 .0864 Uij
H(62c) .3456 .7817 .1575 .0864 Uij
H(63a) .5814 .6778 .0927 .0707 Uij
H(63b) .5383 .5808 .1071 .0707 Uij
H(63c) .4396 .6547 .0935 .0707 Uij

loop_
_atom_type_symbol
_atom_type_scat_dispersion_real
_atom_type_scat_dispersion_imag
_atom_type_scat_source
C 0.003 0.002
;
International Tables for Crystallography
(1992, Vol. C, Tables 4.2.6.8 and 6.1.1.4)
;
H 0.000 0.000
;
International Tables for Crystallography
(1992, Vol. C, Tables 4.2.6.8 and 6.1.1.4)
;
As 0.050 2.006
;
International Tables for Crystallography
(1992, Vol. C, Tables 4.2.6.8 and 6.1.1.4)
;
Br -0.290 2.459
;
International Tables for Crystallography
(1992, Vol. C, Tables 4.2.6.8 and 6.1.1.4)
;
F 0.017 0.010
;
International Tables for Crystallography
(1992, Vol. C, Tables 4.2.6.8 and 6.1.1.4)
;
O 0.011 0.006
;
International Tables for Crystallography
(1992, Vol. C, Tables 4.2.6.8 and 6.1.1.4)
;
Ru -1.259 0.836
;
International Tables for Crystallography
(1992, Vol. C, Tables 4.2.6.8 and 6.1.1.4)
;
S 0.125 0.123
;
International Tables for Crystallography
(1992, Vol. C, Tables 4.2.6.8 and 6.1.1.4)
;

loop_
_geom_angle_atom_site_label_1
_geom_angle_atom_site_label_2
_geom_angle_atom_site_label_3
_geom_angle
_geom_angle_publ_flag
Br(1) Ru(1) Br(2) 82.27(5) yes
Br(1) Ru(1) Br(3) 81.79(5) yes
Br(1) Ru(1) As(1) 87.35(6) no
Br(1) Ru(1) As(2) 95.09(6) no
Br(1) Ru(1) As(3) 170.62(7) no
Br(2) Ru(1) Br(3) 81.39(5) yes
Br(2) Ru(1) As(1) 94.77(7) no
Br(2) Ru(1) As(2) 169.58(7) no
Br(2) Ru(1) As(3) 88.44(6) no
Br(3) Ru(1) As(1) 168.87(7) no
Br(3) Ru(1) As(2) 88.26(6) no
Br(3) Ru(1) As(3) 95.53(6) no
As(1) Ru(1) As(2) 95.18(7) yes
As(1) Ru(1) As(3) 94.80(7) yes
As(2) Ru(1) As(3) 93.82(6) yes
Br(1) Ru(2) Br(2) 82.13(5) yes
Br(1) Ru(2) Br(3) 81.47(6) yes
Br(1) Ru(2) As(4) 87.56(6) no
Br(1) Ru(2) As(5) 94.76(6) no
Br(1) Ru(2) As(6) 169.75(7) no
Br(2) Ru(2) Br(3) 81.58(5) yes
Br(2) Ru(2) As(4) 169.56(7) no
Br(2) Ru(2) As(5) 88.42(6) no
Br(2) Ru(2) As(6) 95.41(6) no
Br(3) Ru(2) As(4) 95.34(6) no
Br(3) Ru(2) As(5) 169.70(7) no
Br(3) Ru(2) As(6) 88.33(6) no
As(4) Ru(2) As(5) 94.06(6) yes
As(4) Ru(2) As(6) 94.47(7) yes
As(5) Ru(2) As(6) 95.11(7) yes
Ru(1) Br(1) Ru(2) 81.96(5) yes
Ru(1) Br(2) Ru(2) 81.63(5) yes
Ru(1) Br(3) Ru(2) 81.82(5) yes
Ru(1) As(1) C(11) 124.4(4) no
Ru(1) As(1) C(12) 117.1(5) no
Ru(1) As(1) C(13) 115.1(5) no
C(11) As(1) C(12) 97.5(7) no
C(11) As(1) C(13) 99.0(7) no
C(12) As(1) C(13) 99.3(8) no
Ru(1) As(2) C(21) 123.8(5) no
Ru(1) As(2) C(22) 116.0(5) no
Ru(1) As(2) C(23) 115.6(5) no
C(21) As(2) C(22) 101.2(7) no
C(21) As(2) C(23) 97.0(7) no
C(22) As(2) C(23) 98.8(8) no
Ru(1) As(3) C(31) 122.8(5) no
Ru(1) As(3) C(32) 115.1(4) no
Ru(1) As(3) C(33) 115.9(5) no
C(31) As(3) C(32) 97.3(7) no
C(31) As(3) C(33) 103.2(7) no
C(32) As(3) C(33) 98.6(8) no
Ru(2) As(4) C(41) 114.7(4) no
Ru(2) As(4) C(42) 123.0(4) no
Ru(2) As(4) C(43) 116.4(4) no
C(41) As(4) C(42) 99.2(6) no
C(41) As(4) C(43) 100.8(6) no
C(42) As(4) C(43) 98.9(6) no
Ru(2) As(5) C(51) 115.1(5) no
Ru(2) As(5) C(52) 122.8(5) no
Ru(2) As(5) C(53) 116.2(5) no
C(51) As(5) C(52) 99.8(7) no
C(51) As(5) C(53) 99.5(8) no
C(52) As(5) C(53) 99.6(7) no
Ru(2) As(6) C(61) 116.4(5) no
Ru(2) As(6) C(62) 115.8(4) no
Ru(2) As(6) C(63) 121.7(4) no
C(61) As(6) C(62) 100.2(7) no
C(61) As(6) C(63) 100.3(6) no
C(62) As(6) C(63) 98.9(6) no
O(1) S(1) O(2) 112.5(10) no
O(1) S(1) O(3) 117.8(10) no
O(1) S(1) C(1) 104.2(9) no
O(2) S(1) O(3) 113.0(8) no
O(2) S(1) C(1) 101.5(10) no
O(3) S(1) C(1) 105.8(9) no
S(1) C(1) F(1) 114.0(10) no
S(1) C(1) F(2) 113.0(10) no
S(1) C(1) F(3) 118.0(10) no
F(1) C(1) F(2) 102.0(10) no
F(1) C(1) F(3) 102.0(10) no
F(2) C(1) F(3) 103.0(10) no

loop_
_geom_bond_atom_site_label_1
_geom_bond_atom_site_label_2
_geom_bond_distance
_geom_bond_publ_flag
Ru(1) Br(1) 2.594(2) yes
Ru(1) Br(2) 2.616(2) yes
Ru(1) Br(3) 2.606(2) yes
Ru(1) As(1) 2.382(2) yes
Ru(1) As(2) 2.380(2) yes
Ru(1) As(3) 2.367(2) yes
Ru(2) Br(1) 2.611(2) yes
Ru(2) Br(2) 2.606(2) yes
Ru(2) Br(3) 2.606(2) yes
Ru(2) As(4) 2.373(2) yes
Ru(2) As(5) 2.380(2) yes
Ru(2) As(6) 2.385(2) yes
As(1) C(11) 1.980(10) no
As(1) C(12) 1.93(2) no
As(1) C(13) 1.92(2) no
As(2) C(21) 1.950(10) no
As(2) C(22) 1.94(2) no
As(2) C(23) 1.98(2) no
As(3) C(31) 1.940(10) no
As(3) C(32) 2.00(2) no
As(3) C(33) 1.93(2) no
As(4) C(41) 1.940(10) no
As(4) C(42) 1.960(10) no
As(4) C(43) 1.94(2) no
As(5) C(51) 1.92(2) no
As(5) C(52) 1.920(10) no
As(5) C(53) 1.89(2) no
As(6) C(61) 1.91(2) no
As(6) C(62) 1.930(10) no
As(6) C(63) 1.950(10) no
S(1) O(1) 1.370(10) no
S(1) O(2) 1.460(10) no
S(1) O(3) 1.390(10) no
S(1) C(1) 1.73(2) no
F(1) C(1) 1.32(2) no
F(2) C(1) 1.32(2) no
F(3) C(1) 1.31(2) no

loop_
_geom_contact_atom_site_label_1
_geom_contact_atom_site_label_2
_geom_contact_distance
_geom_contact_publ_flag
Ru(1) Ru(2) 3.4130(10) no
Br(1) Br(2) 3.427(2) no
Br(1) Br(3) 3.404(2) no
Br(1) As(1) 3.439(2) no
Br(1) As(4) 3.453(2) no
Br(2) Br(3) 3.405(2) no
Br(2) As(3) 3.480(2) no
Br(2) As(5) 3.481(2) no
Br(3) As(2) 3.475(2) no
Br(3) As(6) 3.481(2) no
As(2) As(3) 3.466(2) no
As(4) As(5) 3.478(2) no
S(1) F(1) 2.580(10) no
S(1) F(2) 2.560(10) no
S(1) F(3) 2.610(10) no
F(1) F(1) 2.95(2) no
F(1) F(2) 2.06(2) no
F(1) F(3) 2.05(2) no
F(1) O(2) 2.90(2) no
F(1) O(3) 2.93(2) no
F(2) F(3) 2.06(2) no
F(2) O(1) 2.94(2) no
F(2) O(3) 2.93(2) no
F(3) O(1) 2.92(2) no
F(3) O(2) 2.95(2) no
O(1) O(2) 2.35(2) no
O(1) O(3) 2.36(2) no
O(1) C(1) 2.45(3) no
O(1) C(13) 3.46(2) no
O(1) C(31) 3.15(2) no
O(2) O(3) 2.37(2) no
O(2) C(1) 2.47(2) no
O(3) C(1) 2.49(2) no
O(3) C(21) 3.35(2) no
C(11) C(12) 2.94(2) no
C(11) C(13) 2.96(2) no
C(12) C(13) 2.94(3) no
C(21) C(22) 3.00(2) no
C(21) C(23) 2.95(2) no
C(22) C(23) 2.98(2) no
C(31) C(32) 2.96(2) no
C(31) C(33) 3.03(2) no
C(32) C(33) 2.98(3) no
C(41) C(42) 2.96(2) no
C(41) C(43) 2.99(2) no
C(42) C(43) 2.96(2) no
C(51) C(52) 2.94(2) no
C(51) C(53) 2.91(2) no
C(52) C(53) 2.91(2) no
C(61) C(62) 2.95(2) no
C(61) C(63) 2.96(2) no
C(62) C(63) 2.95(2) no
